data_7236904
loop_
_publ_author_name
'Yadav, Ashok'
'Srivastava, Anant Kumar'
'Kulkarni, Priyangi'
'Divya, Pillutla'
'Steiner, Alexander'
'Praveenkumar, B.'
'Boomishankar, Ramamoorthy'

_publ_section_title
;
 Anion-induced ferroelectric polarization in a luminescent metal--organic
 cage compound
;
_journal_issue 40
_journal_name_full 'J. Mater. Chem. C'
_journal_page_first 10624
_journal_paper_doi 10.1039/C7TC03375C
_journal_volume 5
_journal_year 2017
_chemical_formula_moiety '(C120 H144 N48 O12 P8 S8 Zn6 12+), 12(Cl O4 1+), 18.75(H2 O)'
_chemical_formula_sum 'C120 H181.5 Cl12 N48 O78.75 P8 S8 Zn6'
_chemical_formula_weight 4878.48
_space_group_crystal_system cubic
_space_group_IT_number 220
_space_group_name_Hall 'I -4bd 2c 3'
_space_group_name_H-M_alt 'I -4 3 d'
_atom_sites_solution_hydrogens geom
_audit_creation_method SHELXL-2014/7
_audit_update_record
;
2017-01-19 deposited with the CCDC.
2017-09-29 downloaded from the CCDC.
;
_cell_angle_alpha 90
_cell_angle_beta 90
_cell_angle_gamma 90
_cell_formula_units_Z 16
_cell_length_a 44.497(4)
_cell_length_b 44.497(4)
_cell_length_c 44.497(4)
_cell_measurement_reflns_used 9837
_cell_measurement_temperature 100(2)
_cell_measurement_theta_max 23.03
_cell_measurement_theta_min 2.24
_cell_volume 88103(14)
_computing_cell_refinement 'Bruker SAINT'
_computing_data_collection 'Bruker APEX2'
_computing_data_reduction 'Bruker SAINT'
_computing_molecular_graphics 'Bruker SHELXTL'
_computing_publication_material 'Bruker SHELXTL'
_computing_structure_refinement 'SHELXL-2014/6 (Sheldrick, 2014)'
_computing_structure_solution 'SHELXL-2014/6 (Sheldrick, 2014)'
_diffrn_ambient_temperature 100(2)
_diffrn_measured_fraction_theta_full 0.994
_diffrn_measured_fraction_theta_max 0.994
_diffrn_measurement_device_type 'Bruker APEX-II CCD'
_diffrn_measurement_method '\f and \w scans'
_diffrn_radiation_type MoK\a
_diffrn_radiation_wavelength 0.71073
_diffrn_reflns_av_R_equivalents 0.1268
_diffrn_reflns_av_unetI/netI 0.0382
_diffrn_reflns_Laue_measured_fraction_full 0.994
_diffrn_reflns_Laue_measured_fraction_max 0.994
_diffrn_reflns_limit_h_max 52
_diffrn_reflns_limit_h_min -52
_diffrn_reflns_limit_k_max 52
_diffrn_reflns_limit_k_min -48
_diffrn_reflns_limit_l_max 50
_diffrn_reflns_limit_l_min -52
_diffrn_reflns_number 340879
_diffrn_reflns_point_group_measured_fraction_full 0.995
_diffrn_reflns_point_group_measured_fraction_max 0.995
_diffrn_reflns_theta_full 25.027
_diffrn_reflns_theta_max 25.027
_diffrn_reflns_theta_min 4.096
_diffrn_source 'fine-focus sealed tube'
_exptl_absorpt_coefficient_mu 1.014
_exptl_absorpt_correction_type multi-scan
_exptl_absorpt_process_details SADABS
_exptl_crystal_colour colourless
_exptl_crystal_density_diffrn 1.471
_exptl_crystal_description rectangular
_exptl_crystal_F_000 39992
_exptl_crystal_preparation ', Luminescent'
_exptl_crystal_size_max 0.5
_exptl_crystal_size_mid 0.2
_exptl_crystal_size_min 0.05
_exptl_transmission_factor_max 0.7457
_exptl_transmission_factor_min 0.6728
_refine_diff_density_max 1.229
_refine_diff_density_min -1.198
_refine_diff_density_rms 0.138
_refine_ls_abs_structure_details
;
 Refined as an inversion twin.
;
_refine_ls_abs_structure_Flack -0.05(3)
_refine_ls_extinction_method none
_refine_ls_goodness_of_fit_ref 1.011
_refine_ls_hydrogen_treatment constr
_refine_ls_matrix_type full
_refine_ls_number_parameters 849
_refine_ls_number_reflns 12925
_refine_ls_number_restraints 1027
_refine_ls_restrained_S_all 1.075
_refine_ls_R_factor_all 0.1231
_refine_ls_R_factor_gt 0.0887
_refine_ls_shift/su_max 0.000
_refine_ls_shift/su_mean 0.000
_refine_ls_structure_factor_coef Fsqd
_refine_ls_weighting_details 'w=1/[\s^2^(Fo^2^)+(0.1675P)^2^+1191.0000P] where P=(Fo^2^+2Fc^2^)/3'
_refine_ls_weighting_scheme calc
_refine_ls_wR_factor_gt 0.2427
_refine_ls_wR_factor_ref 0.2870
_reflns_Friedel_coverage 0.921
_reflns_Friedel_fraction_full 0.996
_reflns_Friedel_fraction_max 0.996
_reflns_number_gt 9828
_reflns_number_total 12925
_reflns_threshold_expression 'I > 2\s(I)'
_cod_data_source_file c7tc03375c3.cif
_cod_data_source_block compound_2
_cod_original_cell_volume 88100(23)
_cod_original_formula_sum 'C120 H181.50 Cl12 N48 O78.75 P8 S8 Zn6'
_cod_database_code 7236904
_shelx_shelxl_version_number 2014/7
_shelx_space_group_comment
;
The symmetry employed for this shelxl refinement is uniquely defined
by the following loop, which should always be used as a source of
symmetry information in preference to the above space-group names.
They are only intended as comments.
;

loop_
_space_group_symop_operation_xyz
'x, y, z'
'-x+1/2, -y, z+1/2'
'-x, y+1/2, -z+1/2'
'x+1/2, -y+1/2, -z'
'z, x, y'
'z+1/2, -x+1/2, -y'
'-z+1/2, -x, y+1/2'
'-z, x+1/2, -y+1/2'
'y, z, x'
'-y, z+1/2, -x+1/2'
'y+1/2, -z+1/2, -x'
'-y+1/2, -z, x+1/2'
'y+1/4, x+1/4, z+1/4'
'-y+1/4, -x+3/4, z+3/4'
'y+3/4, -x+1/4, -z+3/4'
'-y+3/4, x+3/4, -z+1/4'
'x+1/4, z+1/4, y+1/4'
'-x+3/4, z+3/4, -y+1/4'
'-x+1/4, -z+3/4, y+3/4'
'x+3/4, -z+1/4, -y+3/4'
'z+1/4, y+1/4, x+1/4'
'z+3/4, -y+1/4, -x+3/4'
'-z+3/4, y+3/4, -x+1/4'
'-z+1/4, -y+3/4, x+3/4'
'x+1/2, y+1/2, z+1/2'
'-x+1, -y+1/2, z+1'
'-x+1/2, y+1, -z+1'
'x+1, -y+1, -z+1/2'
'z+1/2, x+1/2, y+1/2'
'z+1, -x+1, -y+1/2'
'-z+1, -x+1/2, y+1'
'-z+1/2, x+1, -y+1'
'y+1/2, z+1/2, x+1/2'
'-y+1/2, z+1, -x+1'
'y+1, -z+1, -x+1/2'
'-y+1, -z+1/2, x+1'
'y+3/4, x+3/4, z+3/4'
'-y+3/4, -x+5/4, z+5/4'
'y+5/4, -x+3/4, -z+5/4'
'-y+5/4, x+5/4, -z+3/4'
'x+3/4, z+3/4, y+3/4'
'-x+5/4, z+5/4, -y+3/4'
'-x+3/4, -z+5/4, y+5/4'
'x+5/4, -z+3/4, -y+5/4'
'z+3/4, y+3/4, x+3/4'
'z+5/4, -y+3/4, -x+5/4'
'-z+5/4, y+5/4, -x+3/4'
'-z+3/4, -y+5/4, x+5/4'

loop_
_atom_site_label
_atom_site_type_symbol
_atom_site_fract_x
_atom_site_fract_y
_atom_site_fract_z
_atom_site_U_iso_or_equiv
_atom_site_adp_type
_atom_site_occupancy
_atom_site_site_symmetry_order
_atom_site_calc_flag
_atom_site_refinement_flags_posn
_atom_site_refinement_flags_adp
_atom_site_refinement_flags_occupancy
_atom_site_disorder_assembly
_atom_site_disorder_group
Zn1 Zn 0.22204(3) 0.72727(3) 0.92285(3) 0.0322(4) Uani 1 1 d . . . . .
Zn2 Zn 0.22241(5) 0.87558(4) 0.77030(4) 0.0505(5) Uani 1 1 d . . . . .
P1 P 0.30330(8) 0.80330(8) 0.69670(8) 0.0372(14) Uani 1 3 d S T P . .
P2 P 0.14855(7) 0.64855(7) 0.85145(7) 0.0289(12) Uani 1 3 d S T P . .
P3 P 0.14525(9) 0.80269(8) 0.84734(8) 0.0336(8) Uani 1 1 d . . . . .
P4 P 0.29780(11) 0.80538(10) 0.85179(11) 0.0522(12) Uani 1 1 d . . . . .
S1 S 0.27811(8) 0.77811(8) 0.72189(8) 0.0445(16) Uani 1 3 d S T P . .
S2 S 0.17364(8) 0.67364(8) 0.82636(8) 0.0406(15) Uani 1 3 d S T P . .
S3 S 0.17111(10) 0.77846(9) 0.82287(9) 0.0429(9) Uani 1 1 d . . . . .
S4 S 0.27408(11) 0.77936(10) 0.82622(11) 0.0561(12) Uani 1 1 d . . . . .
O1 O 0.2209(3) 0.9228(3) 0.7691(3) 0.073(4) Uani 1 1 d . . . . .
O2 O 0.2230(3) 0.8217(2) 0.7721(2) 0.052(3) Uani 1 1 d . . . . .
O3 O 0.2208(2) 0.7275(2) 0.9709(2) 0.045(2) Uani 1 1 d . . . . .
O4 O 0.2244(2) 0.7262(2) 0.8699(2) 0.041(2) Uani 1 1 d . . . . .
N1 N 0.2850(3) 0.8283(3) 0.6758(3) 0.041(3) Uani 1 1 d . . . . .
H1 H 0.2889 0.8281 0.6564 0.049 Uiso 1 1 calc R U . . .
C11 C 0.2642(3) 0.8493(3) 0.6853(3) 0.039(3) Uani 1 1 d . . . . .
C12 C 0.2558(4) 0.8529(4) 0.7160(4) 0.049(4) Uani 1 1 d . . . . .
H12 H 0.2655 0.8410 0.7308 0.059 Uiso 1 1 calc R U . . .
N13 N 0.2348(3) 0.8723(3) 0.7246(3) 0.050(3) Uani 1 1 d . . . . .
C14 C 0.2213(4) 0.8897(5) 0.7041(4) 0.061(5) Uani 1 1 d . . . . .
H14 H 0.2059 0.9032 0.7102 0.073 Uiso 1 1 calc R U . . .
C15 C 0.2296(4) 0.8882(5) 0.6741(4) 0.061(5) Uani 1 1 d . . . . .
H15 H 0.2207 0.9016 0.6601 0.073 Uiso 1 1 calc R U . . .
C16 C 0.2502(4) 0.8678(4) 0.6642(4) 0.052(4) Uani 1 1 d . . . . .
H16 H 0.2550 0.8663 0.6435 0.063 Uiso 1 1 calc R U . . .
N2 N 0.1667(2) 0.6289(2) 0.8770(2) 0.029(2) Uani 1 1 d . . . . .
H2 H 0.1633 0.6094 0.8771 0.035 Uiso 1 1 calc R U . . .
C21 C 0.1870(3) 0.6394(3) 0.8986(3) 0.030(3) Uani 1 1 d . . . . .
C22 C 0.1931(3) 0.6697(3) 0.9021(4) 0.038(3) Uani 1 1 d . . . . .
H22 H 0.1826 0.6836 0.8899 0.045 Uiso 1 1 calc R U . . .
N23 N 0.2134(2) 0.6806(3) 0.9221(3) 0.036(3) Uani 1 1 d . . . . .
C24 C 0.2275(3) 0.6609(3) 0.9393(4) 0.043(3) Uani 1 1 d . . . . .
H24 H 0.2417 0.6682 0.9535 0.051 Uiso 1 1 calc R U . . .
C25 C 0.2227(3) 0.6305(3) 0.9380(4) 0.043(3) Uani 1 1 d . . . . .
H25 H 0.2337 0.6173 0.9506 0.051 Uiso 1 1 calc R U . . .
C26 C 0.2015(3) 0.6192(3) 0.9177(4) 0.043(3) Uani 1 1 d . . . . .
H26 H 0.1971 0.5983 0.9169 0.052 Uiso 1 1 calc R U . . .
N3 N 0.1258(3) 0.7838(3) 0.8732(2) 0.035(3) Uani 1 1 d . . . . .
H3 H 0.1062 0.7862 0.8724 0.042 Uiso 1 1 calc R U . . .
C31 C 0.1359(3) 0.7652(3) 0.8954(3) 0.035(3) Uani 1 1 d . . . . .
C32 C 0.1655(3) 0.7559(3) 0.8970(3) 0.036(3) Uani 1 1 d . . . . .
H32 H 0.1794 0.7634 0.8826 0.043 Uiso 1 1 calc R U . . .
N33 N 0.1756(3) 0.7362(2) 0.9188(2) 0.033(3) Uani 1 1 d . . . . .
C34 C 0.1562(3) 0.7263(3) 0.9390(3) 0.036(3) Uani 1 1 d . . . . .
H34 H 0.1631 0.7129 0.9542 0.043 Uiso 1 1 calc R U . . .
C35 C 0.1264(4) 0.7345(4) 0.9389(3) 0.043(4) Uani 1 1 d . . . . .
H35 H 0.1130 0.7264 0.9534 0.052 Uiso 1 1 calc R U . . .
C36 C 0.1161(4) 0.7547(3) 0.9175(4) 0.045(4) Uani 1 1 d . . . . .
H36 H 0.0958 0.7613 0.9179 0.054 Uiso 1 1 calc R U . . .
N4 N 0.1624(3) 0.8290(3) 0.8669(3) 0.042(3) Uani 1 1 d . . . . .
H4 H 0.1591 0.8290 0.8864 0.050 Uiso 1 1 calc R U . . .
C41 C 0.1819(4) 0.8517(3) 0.8562(3) 0.042(3) Uani 1 1 d . . . . .
C42 C 0.1905(4) 0.8539(4) 0.8261(3) 0.045(4) Uani 1 1 d . . . . .
H42 H 0.1823 0.8401 0.8121 0.054 Uiso 1 1 calc R U . . .
N43 N 0.2096(3) 0.8743(3) 0.8163(3) 0.052(4) Uani 1 1 d . . . . .
C44 C 0.2217(5) 0.8935(4) 0.8352(4) 0.061(5) Uani 1 1 d . . . . .
H44 H 0.2355 0.9080 0.8279 0.073 Uiso 1 1 calc R U . . .
C45 C 0.2150(6) 0.8930(4) 0.8655(4) 0.074(6) Uani 1 1 d . . . . .
H45 H 0.2242 0.9068 0.8789 0.088 Uiso 1 1 calc R U . . .
C46 C 0.1945(5) 0.8723(4) 0.8761(4) 0.059(5) Uani 1 1 d . . . . .
H46 H 0.1891 0.8720 0.8967 0.071 Uiso 1 1 calc R U . . .
N5 N 0.1183(3) 0.8213(3) 0.8294(3) 0.044(3) Uani 1 1 d . . . . .
H5 H 0.1163 0.8404 0.8341 0.053 Uiso 1 1 calc R U . . .
C51 C 0.3104(3) 0.6920(3) 0.9011(3) 0.037(3) Uani 1 1 d . . . . .
C52 C 0.2801(3) 0.6989(4) 0.9029(4) 0.045(4) Uani 1 1 d . . . . .
H52 H 0.2667 0.6891 0.8895 0.054 Uiso 1 1 calc R U . . .
N53 N 0.2689(2) 0.7184(3) 0.9223(3) 0.034(3) Uani 1 1 d . . . . .
C54 C 0.2883(3) 0.7328(4) 0.9410(4) 0.045(4) Uani 1 1 d . . . . .
H54 H 0.2806 0.7475 0.9544 0.053 Uiso 1 1 calc R U . . .
C55 C 0.3188(4) 0.7270(4) 0.9413(4) 0.052(4) Uani 1 1 d . . . . .
H55 H 0.3317 0.7373 0.9548 0.062 Uiso 1 1 calc R U . . .
C56 C 0.3298(3) 0.7062(3) 0.9217(4) 0.040(3) Uani 1 1 d . . . . .
H56 H 0.3506 0.7012 0.9220 0.049 Uiso 1 1 calc R U . . .
N6 N 0.2791(4) 0.8248(3) 0.8767(4) 0.060(4) Uani 1 1 d . . . . .
H6 H 0.2831 0.8441 0.8772 0.072 Uiso 1 1 calc R U . . .
C61 C 0.2579(4) 0.8148(3) 0.8971(4) 0.052(4) Uani 1 1 d . . . . .
C62 C 0.2509(4) 0.7840(3) 0.9006(4) 0.045(4) Uani 1 1 d . . . . .
H62 H 0.2612 0.7697 0.8886 0.055 Uiso 1 1 calc R U . . .
N63 N 0.2303(3) 0.7744(3) 0.9203(3) 0.038(3) Uani 1 1 d . . . . .
C64 C 0.2150(4) 0.7937(4) 0.9370(3) 0.050(4) Uani 1 1 d . . . . .
H64 H 0.2001 0.7863 0.9504 0.060 Uiso 1 1 calc R U . . .
C65 C 0.2202(6) 0.8243(4) 0.9355(4) 0.068(6) Uani 1 1 d . . . . .
H65 H 0.2085 0.8380 0.9470 0.081 Uiso 1 1 calc R U . . .
C66 C 0.2433(5) 0.8347(4) 0.9163(4) 0.064(5) Uani 1 1 d . . . . .
H66 H 0.2489 0.8553 0.9166 0.076 Uiso 1 1 calc R U . . .
N7 N 0.3179(3) 0.8311(3) 0.8338(4) 0.057(4) Uani 1 1 d . . . . .
H7 H 0.3370 0.8319 0.8386 0.068 Uiso 1 1 calc R U . . .
C71 C 0.3084(4) 0.8516(4) 0.8121(4) 0.053(4) Uani 1 1 d . . . . .
C72 C 0.2783(4) 0.8542(4) 0.8036(4) 0.054(4) Uani 1 1 d . . . . .
H72 H 0.2640 0.8416 0.8133 0.065 Uiso 1 1 calc R U . . .
N73 N 0.2685(4) 0.8734(3) 0.7827(3) 0.053(4) Uani 1 1 d . . . . .
C74 C 0.2890(4) 0.8921(4) 0.7693(4) 0.051(4) Uani 1 1 d . . . . .
H74 H 0.2826 0.9056 0.7541 0.061 Uiso 1 1 calc R U . . .
C75 C 0.3193(5) 0.8914(4) 0.7776(4) 0.063(5) Uani 1 1 d . . . . .
H75 H 0.3331 0.9053 0.7690 0.075 Uiso 1 1 calc R U . . .
C76 C 0.3292(5) 0.8706(4) 0.7984(4) 0.062(5) Uani 1 1 d . . . . .
H76 H 0.3499 0.8693 0.8034 0.074 Uiso 1 1 calc R U . . .
N8 N 0.3238(4) 0.7884(3) 0.8724(4) 0.063(4) Uani 1 1 d . . . . .
H8 H 0.3233 0.7922 0.8918 0.075 Uiso 1 1 calc R U . . .
C81 C 0.1373(4) 0.8463(5) 0.7311(4) 0.061(5) Uani 1 1 d . . . . .
C82 C 0.1663(5) 0.8492(4) 0.7393(4) 0.064(5) Uani 1 1 d . . . . .
H82 H 0.1806 0.8353 0.7316 0.077 Uiso 1 1 calc R U . . .
N83 N 0.1760(3) 0.8712(3) 0.7580(3) 0.055(4) Uani 1 1 d . . . . .
C84 C 0.1543(5) 0.8902(4) 0.7690(4) 0.065(6) Uani 1 1 d . . . . .
H84 H 0.1600 0.9049 0.7834 0.079 Uiso 1 1 calc R U . . .
C85 C 0.1264(6) 0.8890(5) 0.7604(6) 0.081(7) Uani 1 1 d . . . . .
H85 H 0.1129 0.9037 0.7679 0.097 Uiso 1 1 calc R U . . .
C86 C 0.1152(5) 0.8671(4) 0.7409(5) 0.071(6) Uani 1 1 d . . . . .
H86 H 0.0948 0.8662 0.7348 0.085 Uiso 1 1 calc R U . . .
Cl1 Cl 0.24695(8) 0.91001(8) 0.58877(9) 0.0443(8) Uani 1 1 d D U . . .
O11 O 0.2625(2) 0.8825(2) 0.5840(3) 0.052(3) Uani 1 1 d D U . . .
O12 O 0.2474(3) 0.9285(3) 0.5628(3) 0.058(3) Uani 1 1 d D U . . .
O13 O 0.2165(2) 0.9039(3) 0.5974(3) 0.055(3) Uani 1 1 d D U . . .
O14 O 0.2616(3) 0.9258(3) 0.6130(3) 0.060(3) Uani 1 1 d D U . . .
Cl2 Cl 0.29295(15) 0.95586(17) 0.70688(15) 0.0928(18) Uani 1 1 d D U . . .
O21 O 0.2671(4) 0.9567(5) 0.7253(4) 0.130(7) Uani 1 1 d D U . . .
O22 O 0.3161(3) 0.9395(3) 0.7194(3) 0.074(4) Uani 1 1 d D U . . .
O23 O 0.2872(5) 0.9387(5) 0.6799(4) 0.123(6) Uani 1 1 d D U . . .
O24 O 0.3024(5) 0.9852(4) 0.6985(5) 0.122(6) Uani 1 1 d D U . . .
Cl3 Cl 0.3083(2) 0.9106(2) 0.8722(2) 0.066(3) Uiso 0.574(19) 1 d D U P A 1
O31 O 0.3160(5) 0.9265(4) 0.8990(4) 0.053(6) Uiso 0.574(19) 1 d D U P A 1
O32 O 0.3362(5) 0.8964(7) 0.8664(7) 0.115(11) Uiso 0.574(19) 1 d D U P A 1
O33 O 0.2855(4) 0.8894(4) 0.8748(5) 0.059(6) Uiso 0.574(19) 1 d D U P A 1
O34 O 0.3002(8) 0.9290(7) 0.8471(6) 0.129(13) Uiso 0.574(19) 1 d D U P A 1
Cl3' Cl 0.2950(5) 0.9159(5) 0.8838(5) 0.117(7) Uiso 0.426(19) 1 d D U P A 2
O31' O 0.2929(10) 0.8903(7) 0.9014(9) 0.109(14) Uiso 0.426(19) 1 d D U P A 2
O32' O 0.3265(7) 0.9232(13) 0.8837(13) 0.17(3) Uiso 0.426(19) 1 d D U P A 2
O33' O 0.2844(13) 0.9118(13) 0.8540(8) 0.16(2) Uiso 0.426(19) 1 d D U P A 2
O34' O 0.2788(13) 0.9398(10) 0.8974(13) 0.19(3) Uiso 0.426(19) 1 d D U P A 2
Cl4 Cl 0.1410(2) 0.9067(2) 0.6621(2) 0.064(3) Uiso 0.55(2) 1 d D U P B 1
O41 O 0.1512(10) 0.9057(11) 0.6317(5) 0.170(19) Uiso 0.55(2) 1 d D U P B 1
O42 O 0.1486(10) 0.8784(6) 0.6751(9) 0.132(17) Uiso 0.55(2) 1 d D U P B 1
O43 O 0.1585(10) 0.9288(9) 0.6774(11) 0.22(3) Uiso 0.55(2) 1 d D U P B 1
O44 O 0.1098(5) 0.9134(10) 0.6639(10) 0.148(16) Uiso 0.55(2) 1 d D U P B 1
Cl4' Cl 0.1302(4) 0.8951(4) 0.6598(3) 0.093(5) Uiso 0.45(2) 1 d D U P B 2
O41' O 0.1310(5) 0.9161(5) 0.6365(5) 0.043(6) Uiso 0.45(2) 1 d D U P B 2
O42' O 0.1581(5) 0.8858(7) 0.6720(6) 0.058(8) Uiso 0.45(2) 1 d D U P B 2
O43' O 0.1162(10) 0.8676(7) 0.6511(10) 0.15(2) Uiso 0.45(2) 1 d D U P B 2
O44' O 0.1112(11) 0.9074(12) 0.6827(10) 0.23(3) Uiso 0.45(2) 1 d D U P B 2
O1W O 0.3082(2) 0.8355(2) 0.6152(2) 0.043(2) Uani 1 1 d . . . . .
O2W O 0.3169(2) 0.8950(2) 0.6326(2) 0.044(2) Uani 1 1 d . . . . .
O3W O 0.2500 0.7722(4) 1.0000 0.066(5) Uani 1 2 d S T P . .
O4W O 0.0644(3) 0.8055(4) 0.8857(4) 0.098(6) Uani 1 1 d . . . . .
O5W O 0.2500 0.8750 1.0000 0.086(9) Uani 1 4 d S T P . .
O6W O 0.2168(5) 0.9304(5) 0.9421(5) 0.044(5) Uiso 0.5 1 d . . P C 1
O6W' O 0.1834(6) 0.9414(6) 0.9197(6) 0.064(6) Uiso 0.5 1 d . . P D 2
O7W O 0.2629(8) 0.9619(7) 0.7954(10) 0.110(11) Uani 0.5 1 d . U P . .
O8W O 0.3319(10) 0.9724(8) 0.7677(8) 0.105(11) Uani 0.5 1 d . U P . .
O9W O 0.3924(10) 0.7219(9) 0.9718(9) 0.115(12) Uani 0.5 1 d . U P . .

loop_
_atom_site_aniso_label
_atom_site_aniso_U_11
_atom_site_aniso_U_22
_atom_site_aniso_U_33
_atom_site_aniso_U_23
_atom_site_aniso_U_13
_atom_site_aniso_U_12
Zn1 0.0345(8) 0.0303(8) 0.0318(8) 0.0034(6) -0.0025(6) -0.0051(7)
Zn2 0.0696(13) 0.0414(10) 0.0406(10) 0.0103(8) 0.0224(9) 0.0040(9)
P1 0.0372(14) 0.0372(14) 0.0372(14) 0.0064(15) 0.0064(15) -0.0064(15)
P2 0.0289(12) 0.0289(12) 0.0289(12) 0.0027(13) 0.0027(13) -0.0027(13)
P3 0.047(2) 0.0287(17) 0.0251(17) 0.0013(14) 0.0037(15) -0.0022(15)
P4 0.059(3) 0.041(2) 0.056(3) 0.018(2) -0.005(2) -0.022(2)
S1 0.0445(16) 0.0445(16) 0.0445(16) 0.0114(15) 0.0114(15) -0.0114(15)
S2 0.0406(15) 0.0406(15) 0.0406(15) 0.0101(15) 0.0101(15) -0.0101(15)
S3 0.055(2) 0.039(2) 0.0342(18) 0.0006(15) 0.0080(16) 0.0021(18)
S4 0.062(3) 0.049(2) 0.057(3) 0.008(2) -0.002(2) -0.018(2)
O1 0.090(10) 0.039(6) 0.088(10) 0.022(6) 0.027(8) 0.002(6)
O2 0.074(8) 0.038(6) 0.045(6) 0.001(5) 0.020(6) -0.003(5)
O3 0.054(6) 0.044(6) 0.035(5) -0.004(4) -0.002(5) -0.006(5)
O4 0.043(6) 0.046(6) 0.033(5) 0.007(4) 0.002(4) 0.002(5)
N1 0.040(7) 0.050(7) 0.033(6) 0.014(6) 0.008(5) -0.007(6)
C11 0.034(7) 0.042(8) 0.040(8) 0.008(6) 0.003(6) -0.003(6)
C12 0.051(9) 0.047(9) 0.050(9) 0.008(7) -0.002(8) -0.002(8)
N13 0.057(8) 0.052(8) 0.042(7) 0.004(6) 0.011(6) 0.005(6)
C14 0.061(11) 0.075(12) 0.046(9) 0.022(9) 0.019(8) 0.022(10)
C15 0.061(11) 0.077(13) 0.044(9) 0.030(9) 0.018(8) 0.039(10)
C16 0.047(9) 0.076(12) 0.034(8) -0.002(8) 0.013(7) -0.003(8)
N2 0.035(6) 0.018(5) 0.033(6) 0.004(4) 0.000(5) -0.009(4)
C21 0.022(6) 0.032(7) 0.036(7) 0.003(6) 0.003(5) 0.001(5)
C22 0.028(7) 0.030(7) 0.056(9) 0.003(6) -0.001(6) 0.001(6)
N23 0.027(6) 0.040(6) 0.040(6) -0.001(5) -0.003(5) 0.000(5)
C24 0.038(8) 0.037(8) 0.053(9) 0.013(7) -0.004(7) -0.007(6)
C25 0.036(8) 0.035(8) 0.057(9) 0.009(7) -0.011(7) 0.004(6)
C26 0.041(8) 0.034(7) 0.055(9) 0.006(7) 0.000(7) 0.001(6)
N3 0.040(6) 0.039(6) 0.027(6) 0.012(5) 0.002(5) -0.007(5)
C31 0.039(8) 0.024(6) 0.042(8) -0.001(6) 0.012(6) -0.004(6)
C32 0.045(8) 0.025(7) 0.038(7) 0.011(6) -0.001(6) -0.003(6)
N33 0.042(6) 0.028(6) 0.030(6) 0.001(5) 0.000(5) 0.001(5)
C34 0.040(8) 0.030(7) 0.038(7) 0.007(6) -0.002(6) -0.003(6)
C35 0.046(9) 0.047(9) 0.037(8) 0.007(7) 0.016(7) -0.001(7)
C36 0.049(9) 0.038(8) 0.048(9) -0.002(7) 0.005(7) 0.009(7)
N4 0.064(8) 0.038(6) 0.023(6) 0.001(5) 0.013(5) -0.023(6)
C41 0.061(10) 0.038(8) 0.028(7) 0.002(6) 0.000(7) -0.005(7)
C42 0.053(9) 0.042(8) 0.040(8) -0.003(7) 0.012(7) -0.014(7)
N43 0.071(10) 0.039(7) 0.046(8) 0.002(6) 0.023(7) -0.001(7)
C44 0.079(13) 0.042(9) 0.062(11) -0.018(8) 0.030(10) -0.022(9)
C45 0.119(18) 0.058(11) 0.044(10) -0.011(9) -0.001(11) -0.038(12)
C46 0.080(13) 0.047(10) 0.050(10) -0.013(8) 0.012(9) -0.026(9)
N5 0.059(8) 0.029(6) 0.043(7) 0.005(5) -0.002(6) 0.007(6)
C51 0.030(7) 0.035(7) 0.044(8) 0.010(6) -0.004(6) -0.006(6)
C52 0.041(8) 0.046(9) 0.048(9) -0.005(7) -0.015(7) -0.014(7)
N53 0.031(6) 0.033(6) 0.037(6) -0.002(5) -0.004(5) -0.009(5)
C54 0.038(8) 0.051(9) 0.044(8) 0.001(7) -0.007(7) -0.008(7)
C55 0.055(10) 0.057(10) 0.044(9) -0.002(8) -0.013(8) -0.015(8)
C56 0.036(8) 0.033(7) 0.052(9) 0.010(7) -0.004(7) -0.006(6)
N6 0.077(11) 0.026(6) 0.076(10) -0.001(7) -0.004(8) -0.026(7)
C61 0.080(12) 0.035(8) 0.040(8) 0.009(7) -0.012(8) -0.019(8)
C62 0.057(10) 0.031(7) 0.048(9) 0.007(7) -0.001(7) 0.005(7)
N63 0.046(7) 0.034(6) 0.034(6) 0.009(5) -0.004(5) -0.003(5)
C64 0.070(11) 0.046(9) 0.033(8) 0.006(7) -0.006(8) -0.008(8)
C65 0.118(18) 0.038(9) 0.048(10) -0.007(8) 0.006(11) -0.013(10)
C66 0.104(16) 0.027(8) 0.060(11) 0.004(8) -0.003(11) -0.017(9)
N7 0.056(9) 0.049(8) 0.066(9) 0.021(7) -0.005(7) -0.026(7)
C71 0.076(12) 0.042(9) 0.039(8) 0.003(7) 0.005(8) -0.027(9)
C72 0.063(11) 0.060(10) 0.040(8) 0.017(8) 0.012(8) -0.018(9)
N73 0.076(10) 0.039(7) 0.044(7) 0.002(6) 0.019(7) -0.001(7)
C74 0.071(12) 0.038(8) 0.043(9) 0.010(7) 0.016(8) -0.003(8)
C75 0.080(14) 0.047(10) 0.061(11) 0.014(9) 0.019(10) -0.022(9)
C76 0.075(12) 0.057(11) 0.053(10) 0.007(9) 0.006(9) -0.018(10)
N8 0.082(11) 0.049(8) 0.057(9) 0.028(7) -0.014(8) -0.010(8)
C81 0.062(12) 0.073(13) 0.047(10) 0.032(9) 0.009(9) 0.005(9)
C82 0.089(15) 0.063(12) 0.040(9) 0.015(9) 0.016(10) 0.016(11)
N83 0.068(9) 0.053(8) 0.045(8) 0.006(7) 0.030(7) 0.005(7)
C84 0.092(16) 0.059(11) 0.045(10) 0.001(8) 0.032(10) 0.020(10)
C85 0.074(15) 0.075(15) 0.094(17) 0.009(13) 0.046(13) 0.009(12)
C86 0.078(13) 0.050(11) 0.085(14) 0.020(11) 0.041(12) 0.023(10)
Cl1 0.0328(17) 0.047(2) 0.053(2) 0.0130(17) 0.0059(15) -0.0009(15)
O11 0.048(6) 0.051(5) 0.056(7) 0.010(5) -0.001(5) 0.005(4)
O12 0.042(6) 0.062(7) 0.069(6) 0.028(5) 0.008(5) -0.001(5)
O13 0.033(5) 0.061(7) 0.073(7) 0.011(6) 0.011(5) -0.005(4)
O14 0.049(6) 0.054(6) 0.077(7) 0.005(5) 0.000(5) -0.003(5)
Cl2 0.093(4) 0.106(5) 0.079(4) 0.022(3) 0.010(3) 0.009(3)
O21 0.111(10) 0.166(17) 0.113(12) 0.019(12) 0.036(9) 0.015(10)
O22 0.084(8) 0.060(7) 0.078(8) 0.025(6) 0.026(6) 0.007(6)
O23 0.136(14) 0.138(13) 0.094(9) 0.007(8) 0.011(9) 0.002(11)
O24 0.130(14) 0.105(9) 0.131(14) 0.043(9) 0.011(11) 0.001(8)
O1W 0.039(6) 0.052(6) 0.038(5) 0.000(5) 0.007(4) 0.000(5)
O2W 0.033(5) 0.055(6) 0.043(6) 0.002(5) 0.004(4) -0.011(5)
O3W 0.084(13) 0.072(12) 0.041(9) 0.000 -0.018(9) 0.000
O4W 0.058(9) 0.108(13) 0.129(15) 0.037(11) 0.013(9) 0.036(9)
O5W 0.091(14) 0.08(2) 0.091(14) 0.000 0.000 0.000
O7W 0.101(19) 0.063(16) 0.17(2) -0.055(17) 0.055(18) -0.020(15)
O8W 0.15(2) 0.083(17) 0.083(18) -0.033(15) -0.019(17) 0.057(17)
O9W 0.13(2) 0.10(2) 0.12(2) 0.012(18) -0.007(19) -0.047(18)

loop_
_atom_type_symbol
_atom_type_description
_atom_type_scat_dispersion_real
_atom_type_scat_dispersion_imag
_atom_type_scat_source
C C 0.0033 0.0016 'International Tables Vol C Tables 4.2.6.8 and 6.1.1.4'
H H 0.0000 0.0000 'International Tables Vol C Tables 4.2.6.8 and 6.1.1.4'
N N 0.0061 0.0033 'International Tables Vol C Tables 4.2.6.8 and 6.1.1.4'
O O 0.0106 0.0060 'International Tables Vol C Tables 4.2.6.8 and 6.1.1.4'
P P 0.1023 0.0942 'International Tables Vol C Tables 4.2.6.8 and 6.1.1.4'
S S 0.1246 0.1234 'International Tables Vol C Tables 4.2.6.8 and 6.1.1.4'
Zn Zn 0.2839 1.4301 'International Tables Vol C Tables 4.2.6.8 and 6.1.1.4'
Cl Cl 0.1484 0.1585 'International Tables Vol C Tables 4.2.6.8 and 6.1.1.4'

loop_
_geom_angle_atom_site_label_1
_geom_angle_atom_site_label_2
_geom_angle_atom_site_label_3
_geom_angle
_geom_angle_site_symmetry_1
_geom_angle_site_symmetry_3
N33 Zn1 N23 90.3(4) . .
N33 Zn1 N53 174.5(5) . .
N23 Zn1 N53 89.8(4) . .
N33 Zn1 N63 88.8(5) . .
N23 Zn1 N63 176.1(5) . .
N53 Zn1 N63 90.8(5) . .
N33 Zn1 O3 93.4(4) . .
N23 Zn1 O3 90.8(4) . .
N53 Zn1 O3 92.2(4) . .
N63 Zn1 O3 93.0(4) . .
N33 Zn1 O4 87.8(4) . .
N23 Zn1 O4 88.4(4) . .
N53 Zn1 O4 86.7(4) . .
N63 Zn1 O4 87.7(4) . .
O3 Zn1 O4 178.6(4) . .
O1 Zn2 N13 93.0(5) . .
O1 Zn2 N73 94.8(6) . .
N13 Zn2 N73 89.7(5) . .
O1 Zn2 N43 92.5(5) . .
N13 Zn2 N43 174.5(5) . .
N73 Zn2 N43 90.4(6) . .
O1 Zn2 N83 93.1(6) . .
N13 Zn2 N83 90.0(5) . .
N73 Zn2 N83 172.1(5) . .
N43 Zn2 N83 89.1(6) . .
O1 Zn2 O2 178.8(5) . .
N13 Zn2 O2 87.7(5) . .
N73 Zn2 O2 86.3(5) . .
N43 Zn2 O2 86.8(4) . .
N83 Zn2 O2 85.9(5) . .
N1 P1 N1 103.2(5) . 11_466
N1 P1 N1 103.2(5) . 8_656
N1 P1 N1 103.2(5) 11_466 8_656
N1 P1 S1 115.2(4) . .
N1 P1 S1 115.2(4) 11_466 .
N1 P1 S1 115.2(4) 8_656 .
N2 P2 N2 103.5(5) 11_466 8_656
N2 P2 N2 103.5(5) 11_466 .
N2 P2 N2 103.5(5) 8_656 .
N2 P2 S2 114.9(4) 11_466 .
N2 P2 S2 114.9(4) 8_656 .
N2 P2 S2 114.9(4) . .
N4 P3 N5 103.5(7) . .
N4 P3 N3 103.6(6) . .
N5 P3 N3 102.0(7) . .
N4 P3 S3 114.9(5) . .
N5 P3 S3 116.1(5) . .
N3 P3 S3 114.9(5) . .
N6 P4 N8 102.8(9) . .
N6 P4 N7 103.7(8) . .
N8 P4 N7 101.9(8) . .
N6 P4 S4 115.9(6) . .
N8 P4 S4 115.6(6) . .
N7 P4 S4 115.0(6) . .
C11 N1 P1 127.4(10) . .
N1 C11 C16 119.3(14) . .
N1 C11 C12 123.2(14) . .
C16 C11 C12 117.5(14) . .
N13 C12 C11 122.3(15) . .
C12 N13 C14 119.7(15) . .
C12 N13 Zn2 120.4(11) . .
C14 N13 Zn2 119.9(11) . .
N13 C14 C15 120.4(16) . .
C16 C15 C14 121.6(15) . .
C15 C16 C11 118.3(15) . .
C21 N2 P2 127.7(9) . .
C22 C21 C26 117.8(13) . .
C22 C21 N2 122.2(12) . .
C26 C21 N2 120.0(12) . .
N23 C22 C21 123.6(13) . .
C24 N23 C22 117.4(13) . .
C24 N23 Zn1 123.8(10) . .
C22 N23 Zn1 118.8(9) . .
N23 C24 C25 123.7(15) . .
C24 C25 C26 119.2(14) . .
C21 C26 C25 118.3(14) . .
C31 N3 P3 129.3(10) . .
N3 C31 C32 122.1(12) . .
N3 C31 C36 120.2(13) . .
C32 C31 C36 117.7(14) . .
N33 C32 C31 122.3(13) . .
C34 N33 C32 118.6(12) . .
C34 N33 Zn1 121.1(9) . .
C32 N33 Zn1 119.8(9) . .
N33 C34 C35 122.5(13) . .
C34 C35 C36 119.7(14) . .
C35 C36 C31 119.1(15) . .
C41 N4 P3 127.9(10) . .
C46 C41 C42 116.9(15) . .
C46 C41 N4 120.2(13) . .
C42 C41 N4 122.9(14) . .
N43 C42 C41 123.0(15) . .
C44 N43 C42 119.9(14) . .
C44 N43 Zn2 119.4(11) . .
C42 N43 Zn2 120.7(11) . .
N43 C44 C45 121.8(16) . .
C46 C45 C44 119.0(17) . .
C45 C46 C41 119.4(16) . .
C51 N5 P3 127.7(11) 8_656 .
N5 C51 C52 122.2(13) 11_466 .
N5 C51 C56 120.3(13) 11_466 .
C52 C51 C56 117.3(14) . .
N53 C52 C51 123.5(13) . .
C52 N53 C54 117.8(13) . .
C52 N53 Zn1 120.1(9) . .
C54 N53 Zn1 122.0(10) . .
N53 C54 C55 123.1(16) . .
C56 C55 C54 118.2(15) . .
C55 C56 C51 120.0(14) . .
C61 N6 P4 128.7(11) . .
N6 C61 C66 121.3(14) . .
N6 C61 C62 122.2(16) . .
C66 C61 C62 116.4(16) . .
N63 C62 C61 122.2(16) . .
C64 N63 C62 120.8(13) . .
C64 N63 Zn1 121.3(10) . .
C62 N63 Zn1 117.8(10) . .
N63 C64 C65 121.6(17) . .
C64 C65 C66 118.3(18) . .
C61 C66 C65 120.2(15) . .
C71 N7 P4 128.6(13) . .
N7 C71 C76 120.0(18) . .
N7 C71 C72 122.1(14) . .
C76 C71 C72 117.9(17) . .
N73 C72 C71 123.6(15) . .
C72 N73 C74 118.3(16) . .
C72 N73 Zn2 121.6(12) . .
C74 N73 Zn2 120.0(12) . .
N73 C74 C75 120.8(16) . .
C76 C75 C74 119.9(16) . .
C75 C76 C71 119(2) . .
C81 N8 P4 128.0(14) 11_466 .
C82 C81 N8 122.1(19) . 8_656
C82 C81 C86 121(2) . .
N8 C81 C86 117(2) 8_656 .
C81 C82 N83 122.6(19) . .
C82 N83 C84 116.2(18) . .
C82 N83 Zn2 121.8(13) . .
C84 N83 Zn2 122.0(15) . .
C85 C84 N83 123(2) . .
C84 C85 C86 123(2) . .
C85 C86 C81 114(2) . .
O12 Cl1 O11 111.9(7) . .
O12 Cl1 O13 110.0(7) . .
O11 Cl1 O13 109.5(7) . .
O12 Cl1 O14 108.5(8) . .
O11 Cl1 O14 108.2(7) . .
O13 Cl1 O14 108.7(7) . .
O22 Cl2 O21 112.7(11) . .
O22 Cl2 O24 111.7(11) . .
O21 Cl2 O24 111.6(14) . .
O22 Cl2 O23 101.0(11) . .
O21 Cl2 O23 110.6(13) . .
O24 Cl2 O23 108.7(12) . .
O33 Cl3 O32 110.4(16) . .
O33 Cl3 O31 116.3(13) . .
O32 Cl3 O31 99.3(15) . .
O33 Cl3 O34 105.7(16) . .
O32 Cl3 O34 109.5(19) . .
O31 Cl3 O34 115.4(17) . .
O31' Cl3' O33' 114(2) . .
O31' Cl3' O34' 110(2) . .
O33' Cl3' O34' 109(2) . .
O31' Cl3' O32' 105(2) . .
O33' Cl3' O32' 111(3) . .
O34' Cl3' O32' 109(3) . .
O44 Cl4 O41 112(2) . .
O44 Cl4 O43 111(2) . .
O41 Cl4 O43 107(2) . .
O44 Cl4 O42 113(2) . .
O41 Cl4 O42 106(2) . .
O43 Cl4 O42 106(2) . .
O41' Cl4' O42' 117.4(19) . .
O41' Cl4' O43' 112(2) . .
O42' Cl4' O43' 104(2) . .
O41' Cl4' O44' 107(2) . .
O42' Cl4' O44' 111(2) . .
O43' Cl4' O44' 105(2) . .

loop_
_geom_bond_atom_site_label_1
_geom_bond_atom_site_label_2
_geom_bond_distance
_geom_bond_site_symmetry_2
Zn1 N33 2.114(12) .
Zn1 N23 2.114(12) .
Zn1 N53 2.121(12) .
Zn1 N63 2.131(12) .
Zn1 O3 2.140(10) .
Zn1 O4 2.357(9) .
Zn2 O1 2.105(12) .
Zn2 N13 2.112(14) .
Zn2 N73 2.126(16) .
Zn2 N43 2.126(13) .
Zn2 N83 2.146(17) .
Zn2 O2 2.400(10) .
P1 N1 1.664(13) .
P1 N1 1.664(13) 11_466
P1 N1 1.664(13) 8_656
P1 S1 1.942(9) .
P2 N2 1.647(11) 11_466
P2 N2 1.647(11) 8_656
P2 N2 1.647(11) .
P2 S2 1.934(8) .
P3 N4 1.648(12) .
P3 N5 1.661(13) .
P3 N3 1.667(11) .
P3 S3 1.916(6) .
P4 N6 1.632(17) .
P4 N8 1.656(16) .
P4 N7 1.658(13) .
P4 S4 1.936(7) .
N1 C11 1.38(2) .
C11 C16 1.39(2) .
C11 C12 1.42(2) .
C12 N13 1.33(2) .
N13 C14 1.34(2) .
C14 C15 1.39(2) .
C15 C16 1.36(2) .
N2 C21 1.399(17) .
C21 C22 1.382(19) .
C21 C26 1.40(2) .
C22 N23 1.356(19) .
N23 C24 1.322(19) .
C24 C25 1.37(2) .
C25 C26 1.40(2) .
N3 C31 1.368(19) .
C31 C32 1.38(2) .
C31 C36 1.40(2) .
C32 N33 1.381(17) .
N33 C34 1.324(18) .
C34 C35 1.37(2) .
C35 C36 1.39(2) .
N4 C41 1.411(19) .
C41 C46 1.39(2) .
C41 C42 1.40(2) .
C42 N43 1.32(2) .
N43 C44 1.31(2) .
C44 C45 1.38(3) .
C45 C46 1.38(3) .
N5 C51 1.37(2) 8_656
C51 N5 1.37(2) 11_466
C51 C52 1.39(2) .
C51 C56 1.41(2) .
C52 N53 1.32(2) .
N53 C54 1.360(19) .
C54 C55 1.38(2) .
C55 C56 1.37(2) .
N6 C61 1.38(2) .
C61 C66 1.39(3) .
C61 C62 1.41(2) .
C62 N63 1.34(2) .
N63 C64 1.32(2) .
C64 C65 1.38(2) .
C65 C66 1.41(3) .
N7 C71 1.39(2) .
C71 C76 1.39(2) .
C71 C72 1.40(3) .
C72 N73 1.34(2) .
N73 C74 1.37(2) .
C74 C75 1.40(3) .
C75 C76 1.38(3) .
N8 C81 1.39(3) 11_466
C81 C82 1.35(3) .
C81 N8 1.39(3) 8_656
C81 C86 1.42(3) .
C82 N83 1.36(3) .
N83 C84 1.37(2) .
C84 C85 1.30(3) .
C85 C86 1.40(3) .
Cl1 O12 1.418(10) .
Cl1 O11 1.422(10) .
Cl1 O13 1.434(10) .
Cl1 O14 1.444(11) .
Cl2 O22 1.379(12) .
Cl2 O21 1.412(14) .
Cl2 O24 1.423(14) .
Cl2 O23 1.445(15) .
Cl3 O33 1.392(15) .
Cl3 O32 1.419(18) .
Cl3 O31 1.427(15) .
Cl3 O34 1.433(17) .
Cl3' O31' 1.382(19) .
Cl3' O33' 1.420(19) .
Cl3' O34' 1.421(19) .
Cl3' O32' 1.44(2) .
Cl4 O44 1.424(18) .
Cl4 O41 1.425(19) .
Cl4 O43 1.427(19) .
Cl4 O42 1.427(18) .
Cl4' O41' 1.398(16) .
Cl4' O42' 1.416(17) .
Cl4' O43' 1.429(19) .
Cl4' O44' 1.436(19) .
